data_7230392
loop_
_publ_author_name
'Giannoulis, A.'
'Ackermann, K.'
'Spindler, P. E.'
'Higgins, C.'
'Cordes, D. B.'
'Slawin, A. M. Z.'
'Prisner, T. F.'
'Bode, B. E.'

_publ_section_title
;
 Nitroxide-nitroxide and nitroxide-metal distance measurements in
 transition metal complexes with two or three paramagnetic centres give
 access to thermodynamic and kinetic stabilities.
;
_journal_issue 16
_journal_name_full 'Physical chemistry chemical physics : PCCP'
_journal_page_first 11196
_journal_page_last 11205
_journal_paper_doi 10.1039/c8cp01611a
_journal_volume 20
_journal_year 2018
_chemical_formula_moiety 'C15 H17 I N O3'
_chemical_formula_sum 'C15 H17 I N O3'
_chemical_formula_weight 386.21
_space_group_crystal_system triclinic
_space_group_IT_number 2
_space_group_name_Hall '-P 1'
_space_group_name_H-M_alt 'P -1'
_symmetry_space_group_name_Hall '-P 1'
_symmetry_space_group_name_H-M 'P -1'
_atom_sites_solution_hydrogens geom
_atom_sites_solution_primary direct
_atom_sites_solution_secondary difmap
_audit_creation_date 2015-04-13
_audit_creation_method 'by CrystalStructure 4.1'
_audit_update_record
;
2016-08-04 deposited with the CCDC.
2018-03-29 downloaded from the CCDC.
;
_cell_angle_alpha 105.821(3)
_cell_angle_beta 94.648(3)
_cell_angle_gamma 105.915(4)
_cell_formula_units_Z 2
_cell_length_a 9.0407(16)
_cell_length_b 9.359(2)
_cell_length_c 10.1910(19)
_cell_measurement_reflns_used 2685
_cell_measurement_temperature 173
_cell_measurement_theta_max 25.40
_cell_measurement_theta_min 2.40
_cell_volume 786.4(3)
_computing_cell_refinement 'CrystalClear-SM Expert 2.1 b32'
_computing_data_collection 'CrystalClear-SM Expert 2.1 b32 (Rigaku, 2014)'
_computing_data_reduction 'CrystalClear-SM Expert 2.1 b32'
_computing_molecular_graphics 'CrystalStructure 4.1'
_computing_publication_material 'CrystalStructure 4.1 (Rigaku, 2014)'
_computing_structure_refinement 'SHELXL2013 (Sheldrick, 2008)'
_computing_structure_solution 'DIRDIF99-PATTY (Gould, et al., 1999)'
_diffrn_ambient_temperature 173
_diffrn_detector_area_resol_mean 11.628
_diffrn_measured_fraction_theta_full 0.991
_diffrn_measured_fraction_theta_max 0.990
_diffrn_measurement_device_type 'Rigaku XtaLAB P200'
_diffrn_measurement_method \w
_diffrn_radiation_type 'Mo K\a'
_diffrn_radiation_wavelength 0.71075
_diffrn_reflns_av_R_equivalents 0.0493
_diffrn_reflns_Laue_measured_fraction_full 0.991
_diffrn_reflns_Laue_measured_fraction_max 0.990
_diffrn_reflns_limit_h_max 10
_diffrn_reflns_limit_h_min -10
_diffrn_reflns_limit_k_max 11
_diffrn_reflns_limit_k_min -11
_diffrn_reflns_limit_l_max 12
_diffrn_reflns_limit_l_min -12
_diffrn_reflns_number 9770
_diffrn_reflns_point_group_measured_fraction_full 0.991
_diffrn_reflns_point_group_measured_fraction_max 0.990
_diffrn_reflns_theta_full 25.242
_diffrn_reflns_theta_max 25.406
_diffrn_reflns_theta_min 2.107
_diffrn_standards_number 0
_exptl_absorpt_coefficient_mu 2.043
_exptl_absorpt_correction_T_max 0.903
_exptl_absorpt_correction_T_min 0.548
_exptl_absorpt_correction_type multi-scan
_exptl_absorpt_process_details 'REQAB (Rigaku, 1998)'
_exptl_crystal_colour orange
_exptl_crystal_density_diffrn 1.631
_exptl_crystal_density_method 'not measured'
_exptl_crystal_description prism
_exptl_crystal_F_000 382.00
_exptl_crystal_recrystallization_method 'Re-crystallisation from solvent: Dichloromethane/hexane'
_exptl_crystal_size_max 0.150
_exptl_crystal_size_mid 0.100
_exptl_crystal_size_min 0.050
_refine_diff_density_max 0.55
_refine_diff_density_min -0.29
_refine_ls_extinction_method none
_refine_ls_goodness_of_fit_ref 1.033
_refine_ls_hydrogen_treatment constr
_refine_ls_number_parameters 185
_refine_ls_number_reflns 2873
_refine_ls_number_restraints 0
_refine_ls_R_factor_all 0.0268
_refine_ls_R_factor_gt 0.0234
_refine_ls_shift/su_max 0.002
_refine_ls_structure_factor_coef Fsqd
_refine_ls_weighting_details 'w = 1/[\s^2^(Fo^2^)+(0.0249P)^2^] where P=(Fo^2^+2Fc^2^)/3'
_refine_ls_weighting_scheme calc
_refine_ls_wR_factor_gt 0.0551
_refine_ls_wR_factor_ref 0.0563
_reflns_number_gt 2630
_reflns_number_total 2873
_reflns_threshold_expression F^2^>2.0\s(F^2^)
_cod_data_source_file c8cp01611a2.cif
_cod_data_source_block 3
_cod_depositor_comments 'Adding full bibliography for 7230391--7230392.cif.'
_cod_database_code 7230392

loop_
_space_group_symop_id
_space_group_symop_operation_xyz
1 +X,+Y,+Z
2 -X,-Y,-Z

loop_
_atom_site_label
_atom_site_type_symbol
_atom_site_fract_x
_atom_site_fract_y
_atom_site_fract_z
_atom_site_U_iso_or_equiv
_atom_site_adp_type
_atom_site_occupancy
_atom_site_site_symmetry_order
_atom_site_calc_flag
_atom_site_refinement_flags_posn
_atom_site_refinement_flags_adp
I14 I 1.05319(2) 0.40893(2) 0.25035(2) 0.03378(8) Uani 1 1 d . .
O1 O 0.2979(2) 1.2622(2) 0.3169(2) 0.0388(5) Uani 1 1 d . .
O6 O 0.7227(2) 0.9594(2) 0.2384(2) 0.0479(5) Uani 1 1 d . .
O7 O 0.5383(2) 0.72996(19) 0.2033(2) 0.0356(4) Uani 1 1 d . .
N1 N 0.3296(2) 1.1350(2) 0.2909(2) 0.0280(5) Uani 1 1 d . .
C2 C 0.4907(3) 1.1293(3) 0.2759(3) 0.0266(5) Uani 1 1 d . .
C3 C 0.4601(3) 0.9548(3) 0.2438(2) 0.0248(5) Uani 1 1 d . .
C4 C 0.3110(3) 0.8774(3) 0.2345(3) 0.0275(5) Uani 1 1 d . .
H4 H 0.2728 0.7674 0.2159 0.033 Uiso 1 1 calc R U
C5 C 0.2093(3) 0.9807(3) 0.2563(3) 0.0279(5) Uani 1 1 d . .
C6 C 0.5892(3) 0.8873(3) 0.2286(3) 0.0295(6) Uani 1 1 d . .
C8 C 0.6555(3) 0.6582(3) 0.2109(3) 0.0305(6) Uani 1 1 d . .
C9 C 0.7095(3) 0.6493(3) 0.3379(3) 0.0321(6) Uani 1 1 d . .
H9 H 0.6680 0.6907 0.4172 0.038 Uiso 1 1 calc R U
C10 C 0.8243(3) 0.5801(3) 0.3489(3) 0.0296(6) Uani 1 1 d . .
H10 H 0.8639 0.5750 0.4363 0.036 Uiso 1 1 calc R U
C11 C 0.8817(3) 0.5176(3) 0.2313(3) 0.0266(5) Uani 1 1 d . .
C12 C 0.8238(3) 0.5242(3) 0.1041(3) 0.0293(5) Uani 1 1 d . .
H12 H 0.8617 0.4791 0.0237 0.035 Uiso 1 1 calc R U
C13 C 0.7102(3) 0.5968(3) 0.0936(3) 0.0315(6) Uani 1 1 d . .
H13 H 0.6712 0.6038 0.0069 0.038 Uiso 1 1 calc R U
C15 C 0.5999(3) 1.2258(3) 0.4123(3) 0.0346(6) Uani 1 1 d . .
H15A H 0.5677 1.1799 0.4852 0.041 Uiso 1 1 calc R U
H15B H 0.5954 1.3331 0.4372 0.041 Uiso 1 1 calc R U
H15C H 0.7069 1.2263 0.4022 0.041 Uiso 1 1 calc R U
C16 C 0.5408(3) 1.1899(3) 0.1576(3) 0.0356(6) Uani 1 1 d . .
H16A H 0.5418 1.2988 0.1782 0.043 Uiso 1 1 calc R U
H16B H 0.4673 1.1264 0.0721 0.043 Uiso 1 1 calc R U
H16C H 0.6456 1.1836 0.1459 0.043 Uiso 1 1 calc R U
C17 C 0.1215(3) 0.9734(3) 0.3761(3) 0.0409(7) Uani 1 1 d . .
H17A H 0.0707 1.0552 0.3938 0.049 Uiso 1 1 calc R U
H17B H 0.1948 0.9894 0.4590 0.049 Uiso 1 1 calc R U
H17C H 0.0424 0.8710 0.3531 0.049 Uiso 1 1 calc R U
C18 C 0.0989(3) 0.9537(3) 0.1245(3) 0.0411(7) Uani 1 1 d . .
H18A H 0.1588 0.9615 0.0494 0.049 Uiso 1 1 calc R U
H18B H 0.0447 1.0328 0.1402 0.049 Uiso 1 1 calc R U
H18C H 0.0222 0.8496 0.0992 0.049 Uiso 1 1 calc R U

loop_
_atom_site_aniso_label
_atom_site_aniso_U_11
_atom_site_aniso_U_22
_atom_site_aniso_U_33
_atom_site_aniso_U_23
_atom_site_aniso_U_13
_atom_site_aniso_U_12
I14 0.03670(12) 0.03803(12) 0.03562(13) 0.01361(8) 0.00711(8) 0.02326(8)
O1 0.0393(10) 0.0286(9) 0.0541(13) 0.0102(9) 0.0068(9) 0.0223(8)
O6 0.0291(11) 0.0331(10) 0.0880(17) 0.0224(10) 0.0159(10) 0.0144(9)
O7 0.0291(9) 0.0260(9) 0.0563(12) 0.0121(9) 0.0078(8) 0.0161(7)
N1 0.0251(11) 0.0260(10) 0.0354(12) 0.0087(9) 0.0065(9) 0.0123(8)
C2 0.0250(12) 0.0253(12) 0.0351(14) 0.0111(11) 0.0079(10) 0.0139(10)
C3 0.0264(13) 0.0253(12) 0.0255(13) 0.0099(10) 0.0052(10) 0.0106(10)
C4 0.0306(13) 0.0244(12) 0.0283(14) 0.0081(10) 0.0050(10) 0.0096(10)
C5 0.0236(12) 0.0289(12) 0.0313(14) 0.0069(11) 0.0022(10) 0.0111(10)
C6 0.0298(14) 0.0275(12) 0.0347(15) 0.0110(11) 0.0073(11) 0.0127(11)
C8 0.0241(12) 0.0251(12) 0.0454(17) 0.0113(12) 0.0062(11) 0.0118(10)
C9 0.0356(14) 0.0250(12) 0.0352(15) 0.0038(11) 0.0098(11) 0.0129(11)
C10 0.0361(14) 0.0266(12) 0.0273(14) 0.0085(11) 0.0048(11) 0.0115(10)
C11 0.0267(12) 0.0225(12) 0.0338(15) 0.0105(10) 0.0053(10) 0.0110(10)
C12 0.0320(13) 0.0310(13) 0.0304(14) 0.0108(11) 0.0106(11) 0.0154(10)
C13 0.0323(13) 0.0328(13) 0.0342(15) 0.0141(11) 0.0053(11) 0.0138(11)
C15 0.0323(14) 0.0312(13) 0.0384(16) 0.0087(12) 0.0006(11) 0.0104(11)
C16 0.0423(15) 0.0307(13) 0.0396(16) 0.0155(12) 0.0136(12) 0.0138(12)
C17 0.0373(15) 0.0389(15) 0.0484(18) 0.0114(13) 0.0183(13) 0.0134(12)
C18 0.0343(15) 0.0427(15) 0.0418(17) 0.0057(13) -0.0044(12) 0.0152(12)

loop_
_atom_type_symbol
_atom_type_description
_atom_type_scat_dispersion_real
_atom_type_scat_dispersion_imag
_atom_type_scat_source
C C 0.0033 0.0016
;
International Tables for Crystallography
(Vol. C, Tables 4.2.6.8 and 6.1.1.4)
;
H H 0.0000 0.0000
;
International Tables for Crystallography
(Vol. C, Table 6.1.1.4)
;
I I -0.4742 1.8119
;
International Tables for Crystallography
(Vol. C, Tables 4.2.6.8 and 6.1.1.4)
;
N N 0.0061 0.0033
;
International Tables for Crystallography
(Vol. C, Tables 4.2.6.8 and 6.1.1.4)
;
O O 0.0106 0.0060
;
International Tables for Crystallography
(Vol. C, Tables 4.2.6.8 and 6.1.1.4)
;

loop_
_geom_angle_atom_site_label_1
_geom_angle_atom_site_label_2
_geom_angle_atom_site_label_3
_geom_angle
C6 O7 C8 115.78(19)
O1 N1 C5 123.24(19)
O1 N1 C2 121.46(19)
C5 N1 C2 114.89(18)
N1 C2 C3 98.80(18)
N1 C2 C16 109.3(2)
C3 C2 C16 113.4(2)
N1 C2 C15 108.9(2)
C3 C2 C15 113.9(2)
C16 C2 C15 111.7(2)
C4 C3 C6 126.4(2)
C4 C3 C2 113.0(2)
C6 C3 C2 120.6(2)
C3 C4 C5 113.1(2)
C3 C4 H4 123.4
C5 C4 H4 123.4
N1 C5 C4 99.79(19)
N1 C5 C17 109.7(2)
C4 C5 C17 113.9(2)
N1 C5 C18 109.5(2)
C4 C5 C18 112.3(2)
C17 C5 C18 111.1(2)
O6 C6 O7 123.1(2)
O6 C6 C3 125.3(2)
O7 C6 C3 111.6(2)
C13 C8 C9 121.9(2)
C13 C8 O7 120.1(2)
C9 C8 O7 118.0(2)
C8 C9 C10 119.5(2)
C8 C9 H9 120.2
C10 C9 H9 120.2
C9 C10 C11 119.5(2)
C9 C10 H10 120.3
C11 C10 H10 120.3
C12 C11 C10 120.3(2)
C12 C11 I14 120.96(18)
C10 C11 I14 118.70(18)
C11 C12 C13 120.1(2)
C11 C12 H12 120.0
C13 C12 H12 120.0
C8 C13 C12 118.7(2)
C8 C13 H13 120.7
C12 C13 H13 120.7
C2 C15 H15A 109.5
C2 C15 H15B 109.5
H15A C15 H15B 109.5
C2 C15 H15C 109.5
H15A C15 H15C 109.5
H15B C15 H15C 109.5
C2 C16 H16A 109.5
C2 C16 H16B 109.5
H16A C16 H16B 109.5
C2 C16 H16C 109.5
H16A C16 H16C 109.5
H16B C16 H16C 109.5
C5 C17 H17A 109.5
C5 C17 H17B 109.5
H17A C17 H17B 109.5
C5 C17 H17C 109.5
H17A C17 H17C 109.5
H17B C17 H17C 109.5
C5 C18 H18A 109.5
C5 C18 H18B 109.5
H18A C18 H18B 109.5
C5 C18 H18C 109.5
H18A C18 H18C 109.5
H18B C18 H18C 109.5

loop_
_geom_bond_atom_site_label_1
_geom_bond_atom_site_label_2
_geom_bond_distance
I14 C11 2.097(2)
O1 N1 1.264(3)
O6 C6 1.191(3)
O7 C6 1.360(3)
O7 C8 1.409(3)
N1 C5 1.481(3)
N1 C2 1.490(3)
C2 C3 1.515(3)
C2 C16 1.517(4)
C2 C15 1.526(4)
C3 C4 1.325(3)
C3 C6 1.472(3)
C4 C5 1.495(3)
C4 H4 0.9500
C5 C17 1.516(4)
C5 C18 1.525(4)
C8 C13 1.371(4)
C8 C9 1.378(4)
C9 C10 1.378(3)
C9 H9 0.9500
C10 C11 1.391(4)
C10 H10 0.9500
C11 C12 1.382(4)
C12 C13 1.391(3)
C12 H12 0.9500
C13 H13 0.9500
C15 H15A 0.9800
C15 H15B 0.9800
C15 H15C 0.9800
C16 H16A 0.9800
C16 H16B 0.9800
C16 H16C 0.9800
C17 H17A 0.9800
C17 H17B 0.9800
C17 H17C 0.9800
C18 H18A 0.9800
C18 H18B 0.9800
C18 H18C 0.9800

loop_
_geom_torsion_atom_site_label_1
_geom_torsion_atom_site_label_2
_geom_torsion_atom_site_label_3
_geom_torsion_atom_site_label_4
_geom_torsion
O1 N1 C2 C3 -178.9(2)
C5 N1 C2 C3 -6.1(3)
O1 N1 C2 C16 -60.2(3)
C5 N1 C2 C16 112.6(2)
O1 N1 C2 C15 62.0(3)
C5 N1 C2 C15 -125.1(2)
N1 C2 C3 C4 3.1(3)
C16 C2 C3 C4 -112.4(2)
C15 C2 C3 C4 118.4(2)
N1 C2 C3 C6 -175.8(2)
C16 C2 C3 C6 68.7(3)
C15 C2 C3 C6 -60.5(3)
C6 C3 C4 C5 179.5(2)
C2 C3 C4 C5 0.7(3)
O1 N1 C5 C4 179.1(2)
C2 N1 C5 C4 6.4(3)
O1 N1 C5 C17 -61.0(3)
C2 N1 C5 C17 126.3(2)
O1 N1 C5 C18 61.2(3)
C2 N1 C5 C18 -111.5(2)
C3 C4 C5 N1 -4.2(3)
C3 C4 C5 C17 -120.9(2)
C3 C4 C5 C18 111.7(3)
C8 O7 C6 O6 9.7(4)
C8 O7 C6 C3 -169.4(2)
C4 C3 C6 O6 -179.3(3)
C2 C3 C6 O6 -0.6(4)
C4 C3 C6 O7 -0.2(4)
C2 C3 C6 O7 178.5(2)
C6 O7 C8 C13 -93.7(3)
C6 O7 C8 C9 87.7(3)
C13 C8 C9 C10 1.5(4)
O7 C8 C9 C10 -179.9(2)
C8 C9 C10 C11 -1.2(4)
C9 C10 C11 C12 -0.3(4)
C9 C10 C11 I14 -178.82(18)
C10 C11 C12 C13 1.5(4)
I14 C11 C12 C13 -179.98(18)
C9 C8 C13 C12 -0.2(4)
O7 C8 C13 C12 -178.8(2)
C11 C12 C13 C8 -1.3(4)
